data_4070902
loop_
_publ_author_name
'Shen, Hao'
'Chan, Hoi-Shan'
'Xie, Zuowei'

_publ_section_title
;
 Synthesis, Structural Characterization, and Reactivity of Group 4 Metal
 Complexes Derived from 1-Indenyl-1,2-carborane
;
_journal_issue 6
_journal_name_full Organometallics
_journal_page_first 1157
_journal_paper_doi 10.1021/om701108v
_journal_volume 27
_journal_year 2008
_chemical_formula_sum 'C39 H56 B9 N O4 Zr'
_chemical_formula_weight 791.36
_chemical_name_systematic
; 
 ? 
;
_space_group_IT_number 2
_symmetry_cell_setting triclinic
_symmetry_space_group_name_Hall '-P 1'
_symmetry_space_group_name_H-M 'P -1'
_atom_sites_solution_hydrogens geom
_atom_sites_solution_primary direct
_atom_sites_solution_secondary difmap
_audit_creation_method SHELXL-97
_cell_angle_alpha 86.478(2)
_cell_angle_beta 86.608(2)
_cell_angle_gamma 81.024(2)
_cell_formula_units_Z 2
_cell_length_a 9.6270(9)
_cell_length_b 11.5096(11)
_cell_length_c 18.6693(19)
_cell_measurement_reflns_used 747
_cell_measurement_temperature 293(2)
_cell_measurement_theta_max 0.00
_cell_measurement_theta_min 0.00
_cell_volume 2036.8(3)
_computing_cell_refinement 'BRUKER SMART CCD DIFFRACTOMETER'
_computing_data_collection 'BRUKER SMART CCD DIFFRACTOMETER'
_computing_data_reduction 'BRUKER SMART CCD DIFFRACTOMETER'
_computing_molecular_graphics 'SIEMENS SHELXTL'
_computing_publication_material 'SIEMENS SHELXTL'
_computing_structure_refinement 'SHELXL-97 (Sheldrick, 1997)'
_computing_structure_solution 'SHELXS-97 (Sheldrick, 1990)'
_diffrn_ambient_temperature 293(2)
_diffrn_measured_fraction_theta_full 0.995
_diffrn_measured_fraction_theta_max 0.995
_diffrn_measurement_device_type 'BRUKER SMART CCD DIFFRACTOMETER'
_diffrn_measurement_method 'OMEGA SCAN'
_diffrn_radiation_monochromator graphite
_diffrn_radiation_source 'fine-focus sealed tube'
_diffrn_radiation_type MoK\a
_diffrn_radiation_wavelength 0.71073
_diffrn_reflns_av_R_equivalents 0.0527
_diffrn_reflns_av_sigmaI/netI 0.1172
_diffrn_reflns_limit_h_max 11
_diffrn_reflns_limit_h_min -7
_diffrn_reflns_limit_k_max 13
_diffrn_reflns_limit_k_min -13
_diffrn_reflns_limit_l_max 21
_diffrn_reflns_limit_l_min -22
_diffrn_reflns_number 11256
_diffrn_reflns_theta_full 25.00
_diffrn_reflns_theta_max 25.00
_diffrn_reflns_theta_min 1.09
_exptl_absorpt_coefficient_mu 0.311
_exptl_absorpt_correction_T_max 1.0000
_exptl_absorpt_correction_T_min 0.2703
_exptl_absorpt_correction_type SADABS
_exptl_crystal_colour Yellow
_exptl_crystal_density_diffrn 1.290
_exptl_crystal_density_meas 0
_exptl_crystal_density_method 'not measured'
_exptl_crystal_description Block
_exptl_crystal_F_000 828
_exptl_crystal_size_max 0.30
_exptl_crystal_size_mid 0.20
_exptl_crystal_size_min 0.10
_refine_diff_density_max 0.579
_refine_diff_density_min -0.374
_refine_diff_density_rms 0.085
_refine_ls_extinction_method none
_refine_ls_goodness_of_fit_ref 1.017
_refine_ls_hydrogen_treatment riding
_refine_ls_matrix_type full
_refine_ls_number_parameters 487
_refine_ls_number_reflns 7154
_refine_ls_number_restraints 0
_refine_ls_restrained_S_all 1.017
_refine_ls_R_factor_all 0.1178
_refine_ls_R_factor_gt 0.0619
_refine_ls_shift/su_max 0.007
_refine_ls_shift/su_mean 0.001
_refine_ls_structure_factor_coef Fsqd
_refine_ls_weighting_details 'calc w=1/[\s^2^(Fo^2^)+(0.0768P)^2^+0.0000P] where P=(Fo^2^+2Fc^2^)/3'
_refine_ls_weighting_scheme calc
_refine_ls_wR_factor_gt 0.1366
_refine_ls_wR_factor_ref 0.1737
_reflns_number_gt 4260
_reflns_number_total 7154
_reflns_threshold_expression >2sigma(I)
_cod_data_source_file om701108v-file002.cif
_cod_data_source_block 14(THF)
_cod_depositor_comments
;
The following automatic conversions were performed:

'_symmetry_cell_setting' value 'Triclinic' changed to 'triclinic'
according to /home/saulius/struct/CIF-dictionaries/cif_core.dic
dictionary named 'cif_core.dic' version 2.4.1 from 2010-06-29.

Automatic conversion script
Id: cif_fix_values 1715 2011-07-08 13:25:40Z adriana 
;
_cod_original_sg_symbol_H-M P-1
_cod_database_code 4070902

loop_
_symmetry_equiv_pos_as_xyz
'x, y, z'
'-x, -y, -z'

loop_
_atom_site_label
_atom_site_type_symbol
_atom_site_fract_x
_atom_site_fract_y
_atom_site_fract_z
_atom_site_U_iso_or_equiv
_atom_site_adp_type
_atom_site_occupancy
_atom_site_symmetry_multiplicity
_atom_site_calc_flag
_atom_site_refinement_flags
Zr1 Zr 0.77530(5) 0.46584(5) 0.70110(3) 0.03520(19) Uani 1 1 d .
N1 N 0.9839(4) 0.4645(4) 0.6883(2) 0.0454(12) Uani 1 1 d .
O1 O 0.6896(3) 0.5897(3) 0.77077(18) 0.0357(9) Uani 1 1 d .
O2 O 0.7648(4) 0.6372(3) 0.62548(19) 0.0451(10) Uani 1 1 d .
O3 O 0.8349(3) 0.3787(3) 0.81211(19) 0.0438(10) Uani 1 1 d .
O4 O 0.3363(6) 0.8534(5) 0.6531(3) 0.1038(19) Uani 1 1 d .
C1 C 0.5509(5) 0.3793(4) 0.6690(3) 0.0331(12) Uani 1 1 d .
C2 C 0.6225(5) 0.4291(5) 0.5986(3) 0.0376(13) Uani 1 1 d .
H2 H 0.5940 0.5225 0.5811 0.045 Uiso 1 1 calc R
C11 C 0.4655(5) 0.4650(5) 0.7175(3) 0.0316(12) Uani 1 1 d .
C12 C 0.4181(5) 0.4356(5) 0.7929(3) 0.0355(13) Uani 1 1 d .
C13 C 0.3915(5) 0.3313(5) 0.8290(3) 0.0429(14) Uani 1 1 d .
H13A H 0.4030 0.2616 0.8052 0.051 Uiso 1 1 calc R
C14 C 0.3484(6) 0.3328(6) 0.8998(3) 0.0566(17) Uani 1 1 d .
H14A H 0.3278 0.2639 0.9237 0.068 Uiso 1 1 calc R
C15 C 0.3345(7) 0.4349(6) 0.9367(3) 0.0643(19) Uani 1 1 d .
H15A H 0.3076 0.4333 0.9854 0.077 Uiso 1 1 calc R
C16 C 0.3604(6) 0.5399(6) 0.9016(3) 0.0507(16) Uani 1 1 d .
H16A H 0.3515 0.6087 0.9262 0.061 Uiso 1 1 calc R
C17 C 0.3997(5) 0.5395(5) 0.8296(3) 0.0355(13) Uani 1 1 d .
C18 C 0.4350(5) 0.6385(5) 0.7800(3) 0.0376(13) Uani 1 1 d .
H18A H 0.3616 0.7078 0.7804 0.045 Uiso 1 1 calc R
C19 C 0.4549(5) 0.5825(5) 0.7086(3) 0.0365(13) Uani 1 1 d .
H19A H 0.4591 0.6238 0.6643 0.044 Uiso 1 1 calc R
C20 C 0.5811(5) 0.6666(4) 0.7970(3) 0.0333(12) Uani 1 1 d .
C21 C 0.6012(5) 0.7570(5) 0.8362(3) 0.0380(13) Uani 1 1 d .
C22 C 0.4834(5) 0.8419(5) 0.8674(3) 0.0409(14) Uani 1 1 d .
C23 C 0.4008(7) 0.9274(5) 0.8277(4) 0.0616(18) Uani 1 1 d .
H23A H 0.4138 0.9319 0.7779 0.074 Uiso 1 1 calc R
C24 C 0.2967(7) 1.0086(6) 0.8617(5) 0.078(2) Uani 1 1 d .
H24A H 0.2391 1.0644 0.8343 0.093 Uiso 1 1 calc R
C25 C 0.2805(7) 1.0054(6) 0.9336(5) 0.073(2) Uani 1 1 d .
H25A H 0.2144 1.0615 0.9556 0.088 Uiso 1 1 calc R
C26 C 0.3601(7) 0.9206(6) 0.9751(4) 0.072(2) Uani 1 1 d .
H26A H 0.3463 0.9169 1.0249 0.087 Uiso 1 1 calc R
C27 C 0.4612(7) 0.8412(6) 0.9413(3) 0.0610(18) Uani 1 1 d .
H27A H 0.5167 0.7848 0.9693 0.073 Uiso 1 1 calc R
C28 C 0.7457(6) 0.7768(5) 0.8518(3) 0.0470(15) Uani 1 1 d .
C29 C 0.7848(8) 0.8869(7) 0.8392(5) 0.095(3) Uani 1 1 d .
H29A H 0.7224 0.9490 0.8197 0.114 Uiso 1 1 calc R
C30 C 0.9214(10) 0.9038(8) 0.8564(6) 0.125(4) Uani 1 1 d .
H30A H 0.9467 0.9786 0.8493 0.150 Uiso 1 1 calc R
C31 C 1.0155(9) 0.8149(9) 0.8826(5) 0.094(3) Uani 1 1 d .
H31A H 1.1058 0.8277 0.8916 0.112 Uiso 1 1 calc R
C32 C 0.9789(7) 0.7093(8) 0.8955(4) 0.084(3) Uani 1 1 d .
H32A H 1.0431 0.6484 0.9148 0.101 Uiso 1 1 calc R
C33 C 0.8451(6) 0.6883(6) 0.8805(3) 0.0611(18) Uani 1 1 d .
H33A H 0.8219 0.6132 0.8900 0.073 Uiso 1 1 calc R
C34 C 1.0338(6) 0.5562(6) 0.7269(4) 0.076(2) Uani 1 1 d .
H34A H 1.1340 0.5509 0.7190 0.114 Uiso 1 1 calc R
H34B H 1.0110 0.5453 0.7774 0.114 Uiso 1 1 calc R
H34C H 0.9890 0.6324 0.7097 0.114 Uiso 1 1 calc R
C35 C 1.1033(6) 0.3984(6) 0.6487(4) 0.066(2) Uani 1 1 d .
H35A H 1.1883 0.4271 0.6584 0.099 Uiso 1 1 calc R
H35B H 1.0887 0.4082 0.5981 0.099 Uiso 1 1 calc R
H35C H 1.1112 0.3163 0.6635 0.099 Uiso 1 1 calc R
C36 C 0.7109(8) 0.7579(6) 0.6417(4) 0.080(2) Uani 1 1 d .
H36A H 0.6095 0.7676 0.6502 0.096 Uiso 1 1 calc R
H36B H 0.7520 0.7781 0.6846 0.096 Uiso 1 1 calc R
C37 C 0.7465(10) 0.8331(6) 0.5818(4) 0.099(3) Uani 1 1 d .
H37A H 0.6626 0.8654 0.5567 0.119 Uiso 1 1 calc R
H37B H 0.7874 0.8979 0.5984 0.119 Uiso 1 1 calc R
C38 C 0.8449(10) 0.7660(7) 0.5348(5) 0.112(3) Uani 1 1 d .
H38A H 0.9366 0.7906 0.5357 0.134 Uiso 1 1 calc R
H38B H 0.8143 0.7773 0.4859 0.134 Uiso 1 1 calc R
C39 C 0.8526(8) 0.6435(7) 0.5594(4) 0.086(2) Uani 1 1 d .
H39A H 0.9493 0.6099 0.5682 0.103 Uiso 1 1 calc R
H39B H 0.8194 0.5992 0.5231 0.103 Uiso 1 1 calc R
C40 C 0.7466(6) 0.3771(5) 0.8777(3) 0.0505(16) Uani 1 1 d .
H40A H 0.6780 0.3243 0.8748 0.061 Uiso 1 1 calc R
H40B H 0.6971 0.4554 0.8865 0.061 Uiso 1 1 calc R
C41 C 0.8439(8) 0.3352(7) 0.9347(4) 0.091(3) Uani 1 1 d .
H41A H 0.8760 0.4010 0.9553 0.109 Uiso 1 1 calc R
H41B H 0.7980 0.2911 0.9726 0.109 Uiso 1 1 calc R
C42 C 0.9621(8) 0.2596(7) 0.9003(4) 0.092(3) Uani 1 1 d .
H42A H 1.0506 0.2751 0.9169 0.110 Uiso 1 1 calc R
H42B H 0.9547 0.1772 0.9113 0.110 Uiso 1 1 calc R
C43 C 0.9545(7) 0.2875(6) 0.8231(4) 0.079(2) Uani 1 1 d .
H43A H 1.0403 0.3148 0.8040 0.095 Uiso 1 1 calc R
H43B H 0.9432 0.2180 0.7985 0.095 Uiso 1 1 calc R
C44 C 0.1931(10) 0.8407(8) 0.6574(6) 0.123(4) Uani 1 1 d .
H44A H 0.1678 0.8063 0.7042 0.148 Uiso 1 1 calc R
H44B H 0.1743 0.7894 0.6209 0.148 Uiso 1 1 calc R
C45 C 0.1105(12) 0.9590(11) 0.6459(9) 0.191(7) Uani 1 1 d .
H45A H 0.0593 0.9639 0.6024 0.229 Uiso 1 1 calc R
H45B H 0.0438 0.9772 0.6862 0.229 Uiso 1 1 calc R
C46 C 0.2114(13) 1.0382(9) 0.6400(8) 0.164(5) Uani 1 1 d .
H46A H 0.2153 1.0750 0.6850 0.197 Uiso 1 1 calc R
H46B H 0.1881 1.0992 0.6026 0.197 Uiso 1 1 calc R
C47 C 0.3460(11) 0.9646(8) 0.6218(5) 0.116(3) Uani 1 1 d .
H47A H 0.3613 0.9611 0.5701 0.139 Uiso 1 1 calc R
H47B H 0.4234 0.9961 0.6406 0.139 Uiso 1 1 calc R
B3 B 0.7870(7) 0.3606(6) 0.5824(4) 0.0472(18) Uani 1 1 d .
H3 H 0.8725 0.3996 0.5531 0.057 Uiso 1 1 calc R
B4 B 0.8170(7) 0.2534(6) 0.6530(4) 0.0457(18) Uani 1 1 d .
H4 H 0.9218 0.2173 0.6720 0.055 Uiso 1 1 calc R
B5 B 0.6628(6) 0.2728(5) 0.7085(4) 0.0416(16) Uani 1 1 d .
H5 H 0.6633 0.2519 0.7668 0.050 Uiso 1 1 calc R
B6 B 0.4908(7) 0.3440(6) 0.5887(4) 0.0470(18) Uani 1 1 d .
H6 H 0.3860 0.3743 0.5679 0.056 Uiso 1 1 calc R
B7 B 0.6464(7) 0.3300(6) 0.5322(4) 0.0506(19) Uani 1 1 d .
H7 H 0.6420 0.3522 0.4742 0.061 Uiso 1 1 calc R
B8 B 0.7684(7) 0.2122(6) 0.5684(4) 0.055(2) Uani 1 1 d .
H8 H 0.8424 0.1553 0.5337 0.066 Uiso 1 1 calc R
B9 B 0.6912(7) 0.1557(6) 0.6492(4) 0.054(2) Uani 1 1 d .
H9 H 0.7148 0.0624 0.6675 0.065 Uiso 1 1 calc R
B10 B 0.5188(7) 0.2393(6) 0.6624(4) 0.0473(18) Uani 1 1 d .
H10 H 0.4310 0.2013 0.6902 0.057 Uiso 1 1 calc R
B11 B 0.5846(7) 0.2045(6) 0.5737(4) 0.0517(19) Uani 1 1 d .
H11 H 0.5398 0.1424 0.5426 0.062 Uiso 1 1 calc R

loop_
_atom_site_aniso_label
_atom_site_aniso_U_11
_atom_site_aniso_U_22
_atom_site_aniso_U_33
_atom_site_aniso_U_23
_atom_site_aniso_U_13
_atom_site_aniso_U_12
Zr1 0.0295(3) 0.0397(3) 0.0359(3) -0.0107(2) 0.0009(2) -0.0014(2)
N1 0.032(3) 0.057(3) 0.046(3) -0.011(3) 0.003(2) -0.002(2)
O1 0.0270(18) 0.038(2) 0.042(2) -0.0087(18) 0.0046(15) -0.0023(15)
O2 0.048(2) 0.044(2) 0.042(2) -0.0044(19) 0.0098(17) -0.0071(18)
O3 0.037(2) 0.049(2) 0.042(2) -0.0095(19) -0.0016(17) 0.0086(17)
O4 0.098(4) 0.063(4) 0.151(6) 0.010(4) -0.025(4) -0.012(3)
C1 0.026(3) 0.035(3) 0.039(3) -0.013(3) 0.001(2) -0.006(2)
C2 0.032(3) 0.047(3) 0.034(3) -0.007(3) -0.002(2) -0.003(2)
C11 0.023(3) 0.040(3) 0.032(3) -0.010(3) -0.003(2) 0.001(2)
C12 0.026(3) 0.036(3) 0.045(3) -0.008(3) -0.003(2) -0.001(2)
C13 0.041(3) 0.043(4) 0.047(4) -0.010(3) 0.001(3) -0.010(3)
C14 0.060(4) 0.059(5) 0.053(4) 0.003(4) 0.010(3) -0.022(3)
C15 0.073(5) 0.079(5) 0.040(4) -0.006(4) 0.017(3) -0.014(4)
C16 0.059(4) 0.052(4) 0.041(4) -0.013(3) 0.011(3) -0.009(3)
C17 0.025(3) 0.045(4) 0.036(3) -0.007(3) 0.000(2) -0.004(2)
C18 0.037(3) 0.035(3) 0.041(3) -0.010(3) -0.003(2) 0.000(2)
C19 0.036(3) 0.041(4) 0.032(3) -0.004(3) -0.004(2) -0.001(2)
C20 0.035(3) 0.033(3) 0.030(3) -0.002(2) 0.000(2) 0.000(2)
C21 0.034(3) 0.040(3) 0.040(3) -0.012(3) 0.002(2) -0.002(2)
C22 0.045(3) 0.034(3) 0.044(4) -0.009(3) -0.003(3) -0.006(3)
C23 0.074(5) 0.041(4) 0.066(5) -0.006(3) -0.008(4) 0.006(3)
C24 0.073(5) 0.049(5) 0.106(7) -0.012(5) -0.021(4) 0.015(4)
C25 0.065(5) 0.058(5) 0.099(7) -0.035(5) 0.005(4) -0.004(4)
C26 0.073(5) 0.072(5) 0.070(5) -0.033(4) 0.010(4) -0.001(4)
C27 0.066(4) 0.064(5) 0.048(4) -0.014(4) -0.002(3) 0.006(3)
C28 0.044(3) 0.054(4) 0.047(4) -0.020(3) 0.009(3) -0.016(3)
C29 0.073(5) 0.057(5) 0.160(9) -0.011(5) -0.011(5) -0.018(4)
C30 0.097(7) 0.074(7) 0.221(13) -0.021(7) -0.018(7) -0.053(6)
C31 0.069(6) 0.101(8) 0.119(8) -0.024(6) -0.018(5) -0.027(5)
C32 0.064(5) 0.118(7) 0.076(6) -0.020(5) -0.025(4) -0.018(5)
C33 0.052(4) 0.074(5) 0.061(5) -0.006(4) -0.018(3) -0.015(3)
C34 0.044(4) 0.093(6) 0.095(6) -0.045(5) 0.004(4) -0.008(4)
C35 0.035(3) 0.083(5) 0.074(5) -0.013(4) 0.015(3) 0.003(3)
C36 0.097(6) 0.045(4) 0.089(6) 0.009(4) 0.040(4) 0.000(4)
C37 0.160(8) 0.041(5) 0.088(7) 0.000(4) 0.045(6) -0.009(5)
C38 0.178(9) 0.056(5) 0.088(7) 0.016(5) 0.065(6) -0.013(6)
C39 0.104(6) 0.081(6) 0.061(5) 0.005(4) 0.035(4) 0.004(5)
C40 0.047(3) 0.062(4) 0.038(4) 0.001(3) 0.000(3) 0.004(3)
C41 0.098(6) 0.106(7) 0.052(5) 0.013(5) -0.006(4) 0.024(5)
C42 0.093(6) 0.102(7) 0.061(5) 0.013(5) -0.014(4) 0.039(5)
C43 0.074(5) 0.076(5) 0.070(5) 0.003(4) -0.005(4) 0.042(4)
C44 0.091(7) 0.081(7) 0.202(12) 0.023(7) -0.039(7) -0.029(6)
C45 0.110(9) 0.108(10) 0.36(2) -0.072(12) -0.064(11) 0.008(8)
C46 0.132(10) 0.068(7) 0.280(17) 0.019(9) -0.035(10) 0.026(7)
C47 0.173(10) 0.064(6) 0.104(8) 0.019(5) 0.015(6) -0.017(6)
B3 0.043(4) 0.051(4) 0.048(4) -0.022(4) -0.002(3) -0.001(3)
B4 0.042(4) 0.041(4) 0.054(5) -0.018(3) -0.004(3) 0.002(3)
B5 0.045(4) 0.037(4) 0.042(4) -0.013(3) -0.003(3) 0.001(3)
B6 0.038(4) 0.061(5) 0.044(4) -0.021(4) -0.005(3) -0.007(3)
B7 0.055(4) 0.061(5) 0.037(4) -0.019(4) 0.003(3) -0.010(4)
B8 0.054(4) 0.051(5) 0.061(5) -0.029(4) 0.002(4) 0.000(3)
B9 0.064(5) 0.041(4) 0.056(5) -0.020(4) -0.004(4) -0.001(3)
B10 0.049(4) 0.047(4) 0.051(5) -0.020(4) -0.005(3) -0.014(3)
B11 0.053(4) 0.059(5) 0.047(5) -0.018(4) -0.009(3) -0.011(4)

loop_
_atom_type_symbol
_atom_type_description
_atom_type_scat_dispersion_real
_atom_type_scat_dispersion_imag
_atom_type_scat_source
C C 0.0033 0.0016 'International Tables Vol C Tables 4.2.6.8 and 6.1.1.4'
H H 0.0000 0.0000 'International Tables Vol C Tables 4.2.6.8 and 6.1.1.4'
B B 0.0013 0.0007 'International Tables Vol C Tables 4.2.6.8 and 6.1.1.4'
N N 0.0061 0.0033 'International Tables Vol C Tables 4.2.6.8 and 6.1.1.4'
O O 0.0106 0.0060 'International Tables Vol C Tables 4.2.6.8 and 6.1.1.4'
Zr Zr -2.9673 0.5597 'International Tables Vol C Tables 4.2.6.8 and 6.1.1.4'

loop_
_geom_angle_atom_site_label_1
_geom_angle_atom_site_label_2
_geom_angle_atom_site_label_3
_geom_angle
N1 Zr1 O1 110.02(15)
N1 Zr1 O3 82.48(16)
O1 Zr1 O3 76.55(13)
N1 Zr1 O2 83.54(16)
O1 Zr1 O2 79.41(13)
O3 Zr1 O2 145.98(13)
N1 Zr1 C2 123.03(17)
O1 Zr1 C2 116.93(14)
O3 Zr1 C2 137.35(16)
O2 Zr1 C2 75.52(15)
N1 Zr1 B3 88.33(19)
O1 Zr1 B3 153.52(17)
O3 Zr1 B3 126.19(18)
O2 Zr1 B3 84.10(19)
C2 Zr1 B3 37.92(17)
N1 Zr1 B5 122.33(19)
O1 Zr1 B5 115.71(17)
O3 Zr1 B5 76.14(17)
O2 Zr1 B5 136.78(17)
C2 Zr1 B5 61.43(19)
B3 Zr1 B5 64.8(2)
N1 Zr1 B4 87.64(19)
O1 Zr1 B4 153.74(19)
O3 Zr1 B4 87.13(18)
O2 Zr1 B4 123.09(18)
C2 Zr1 B4 63.23(19)
B3 Zr1 B4 39.4(2)
B5 Zr1 B4 39.1(2)
N1 Zr1 C1 148.79(17)
O1 Zr1 C1 101.19(13)
O3 Zr1 C1 105.34(15)
O2 Zr1 C1 102.66(15)
C2 Zr1 C1 35.04(16)
B3 Zr1 C1 62.41(19)
B5 Zr1 C1 37.07(17)
B4 Zr1 C1 63.15(17)
C35 N1 C34 109.2(5)
C35 N1 Zr1 137.5(4)
C34 N1 Zr1 113.3(3)
C20 O1 Zr1 152.0(3)
C36 O2 C39 106.1(5)
C36 O2 Zr1 129.0(4)
C39 O2 Zr1 122.5(4)
C43 O3 C40 106.1(4)
C43 O3 Zr1 123.9(3)
C40 O3 Zr1 127.9(3)
C47 O4 C44 107.3(7)
C11 C1 C2 118.2(4)
C11 C1 B5 116.4(4)
C2 C1 B5 110.0(4)
C11 C1 B10 123.3(5)
C2 C1 B10 112.7(4)
B5 C1 B10 63.7(3)
C11 C1 B6 122.5(4)
C2 C1 B6 63.5(3)
B5 C1 B6 114.8(4)
B10 C1 B6 62.3(4)
C11 C1 Zr1 88.1(3)
C2 C1 Zr1 70.6(2)
B5 C1 Zr1 70.9(3)
B10 C1 Zr1 132.7(3)
B6 C1 Zr1 132.9(3)
C1 C2 B3 112.6(4)
C1 C2 B7 112.1(5)
B3 C2 B7 63.4(3)
C1 C2 B6 62.9(3)
B3 C2 B6 115.0(4)
B7 C2 B6 61.6(3)
C1 C2 Zr1 74.3(2)
B3 C2 Zr1 71.1(3)
B7 C2 Zr1 132.9(3)
B6 C2 Zr1 135.8(4)
C19 C11 C12 108.1(4)
C19 C11 C1 124.8(5)
C12 C11 C1 124.5(5)
C13 C12 C17 119.6(5)
C13 C12 C11 133.0(5)
C17 C12 C11 107.4(5)
C14 C13 C12 119.1(5)
C13 C14 C15 121.3(6)
C14 C15 C16 120.5(6)
C17 C16 C15 118.4(6)
C16 C17 C12 121.2(5)
C16 C17 C18 129.1(5)
C12 C17 C18 109.7(5)
C17 C18 C19 102.1(4)
C17 C18 C20 109.0(4)
C19 C18 C20 106.0(4)
C11 C19 C18 110.8(5)
O1 C20 C21 122.0(4)
O1 C20 C18 113.7(4)
C21 C20 C18 124.3(4)
C20 C21 C22 123.3(5)
C20 C21 C28 121.1(5)
C22 C21 C28 115.6(4)
C23 C22 C27 117.0(6)
C23 C22 C21 124.2(6)
C27 C22 C21 118.7(5)
C22 C23 C24 120.7(7)
C25 C24 C23 120.1(7)
C24 C25 C26 121.0(7)
C25 C26 C27 118.4(7)
C26 C27 C22 122.8(6)
C29 C28 C33 117.0(6)
C29 C28 C21 120.3(6)
C33 C28 C21 122.7(6)
C28 C29 C30 119.0(7)
C31 C30 C29 121.9(8)
C32 C31 C30 119.5(8)
C31 C32 C33 120.8(8)
C28 C33 C32 121.6(7)
C37 C36 O2 108.3(6)
C38 C37 C36 108.7(6)
C37 C38 C39 107.4(7)
C38 C39 O2 108.4(6)
O3 C40 C41 105.1(5)
C42 C41 C40 105.9(6)
C43 C42 C41 106.3(5)
O3 C43 C42 107.9(5)
O4 C44 C45 107.6(8)
C46 C45 C44 105.3(9)
C45 C46 C47 104.9(9)
O4 C47 C46 106.0(8)
C2 B3 B4 105.2(5)
C2 B3 B7 59.5(3)
B4 B3 B7 109.1(5)
C2 B3 B8 104.9(5)
B4 B3 B8 60.6(4)
B7 B3 B8 59.8(4)
C2 B3 Zr1 71.0(3)
B4 B3 Zr1 71.6(3)
B7 B3 Zr1 129.0(4)
B8 B3 Zr1 129.2(5)
B3 B4 B5 105.0(4)
B3 B4 B9 107.6(5)
B5 B4 B9 60.2(4)
B3 B4 B8 60.5(4)
B5 B4 B8 106.6(5)
B9 B4 B8 59.6(4)
B3 B4 Zr1 69.0(3)
B5 B4 Zr1 70.2(3)
B9 B4 Zr1 127.6(4)
B8 B4 Zr1 126.6(4)
C1 B5 B4 107.0(5)
C1 B5 B9 106.0(4)
B4 B5 B9 60.7(4)
C1 B5 B10 59.1(3)
B4 B5 B10 110.2(5)
B9 B5 B10 60.7(4)
C1 B5 Zr1 72.0(3)
B4 B5 Zr1 70.7(3)
B9 B5 Zr1 128.6(4)
B10 B5 Zr1 129.3(4)
C1 B6 C2 53.6(3)
C1 B6 B11 103.8(4)
C2 B6 B11 103.4(4)
C1 B6 B7 102.1(4)
C2 B6 B7 58.5(3)
B11 B6 B7 60.2(4)
C1 B6 B10 58.0(3)
C2 B6 B10 101.3(4)
B11 B6 B10 60.9(4)
B7 B6 B10 108.0(5)
C2 B7 B11 103.7(5)
C2 B7 B6 60.0(3)
B11 B7 B6 59.1(4)
C2 B7 B8 103.3(4)
B11 B7 B8 60.4(4)
B6 B7 B8 108.3(6)
C2 B7 B3 57.2(3)
B11 B7 B3 107.9(5)
B6 B7 B3 108.5(5)
B8 B7 B3 60.1(4)
B9 B8 B7 108.3(5)
B9 B8 B11 60.9(4)
B7 B8 B11 59.4(4)
B9 B8 B3 106.9(5)
B7 B8 B3 60.1(4)
B11 B8 B3 107.1(5)
B9 B8 B4 60.2(4)
B7 B8 B4 108.0(4)
B11 B8 B4 108.8(5)
B3 B8 B4 58.9(4)
B8 B9 B5 106.1(5)
B8 B9 B4 60.2(4)
B5 B9 B4 59.0(4)
B8 B9 B10 107.5(5)
B5 B9 B10 59.7(3)
B4 B9 B10 108.0(5)
B8 B9 B11 59.8(4)
B5 B9 B11 106.1(5)
B4 B9 B11 107.8(5)
B10 B9 B11 59.4(4)
C1 B10 B6 59.7(4)
C1 B10 B5 57.2(3)
B6 B10 B5 107.4(5)
C1 B10 B11 103.5(5)
B6 B10 B11 58.7(4)
B5 B10 B11 106.7(5)
C1 B10 B9 103.6(4)
B6 B10 B9 107.9(5)
B5 B10 B9 59.6(3)
B11 B10 B9 60.5(4)
B6 B11 B7 60.6(4)
B6 B11 B8 109.3(5)
B7 B11 B8 60.2(4)
B6 B11 B10 60.5(4)
B7 B11 B10 108.0(5)
B8 B11 B10 107.6(4)
B6 B11 B9 109.1(4)
B7 B11 B9 107.5(5)
B8 B11 B9 59.3(4)
B10 B11 B9 60.1(4)

loop_
_geom_bond_atom_site_label_1
_geom_bond_atom_site_label_2
_geom_bond_distance
Zr1 N1 2.006(4)
Zr1 O1 2.034(3)
Zr1 O3 2.310(4)
Zr1 O2 2.346(4)
Zr1 C2 2.576(5)
Zr1 B3 2.578(6)
Zr1 B5 2.613(6)
Zr1 B4 2.621(6)
Zr1 C1 2.629(5)
N1 C35 1.464(6)
N1 C34 1.469(7)
O1 C20 1.348(5)
O2 C36 1.449(7)
O2 C39 1.458(7)
O3 C43 1.446(6)
O3 C40 1.450(6)
O4 C47 1.388(9)
O4 C44 1.406(9)
C1 C11 1.495(6)
C1 C2 1.568(7)
C1 B5 1.666(8)
C1 B10 1.701(8)
C1 B6 1.733(7)
C2 B3 1.674(8)
C2 B7 1.716(8)
C2 B6 1.744(8)
C11 C19 1.341(7)
C11 C12 1.488(7)
C12 C13 1.392(8)
C12 C17 1.397(7)
C13 C14 1.361(8)
C14 C15 1.383(8)
C15 C16 1.389(8)
C16 C17 1.374(7)
C17 C18 1.493(7)
C18 C19 1.505(7)
C18 C20 1.546(7)
C20 C21 1.353(7)
C21 C22 1.491(7)
C21 C28 1.492(7)
C22 C23 1.373(8)
C22 C27 1.384(8)
C23 C24 1.409(9)
C24 C25 1.341(10)
C25 C26 1.374(9)
C26 C27 1.379(8)
C28 C29 1.380(9)
C28 C33 1.389(8)
C29 C30 1.417(10)
C30 C31 1.345(11)
C31 C32 1.322(11)
C32 C33 1.394(8)
C36 C37 1.429(9)
C37 C38 1.421(9)
C38 C39 1.448(10)
C40 C41 1.469(8)
C41 C42 1.462(9)
C42 C43 1.462(9)
C44 C45 1.476(12)
C45 C46 1.427(14)
C46 C47 1.467(12)
B3 B4 1.754(10)
B3 B7 1.781(9)
B3 B8 1.781(9)
B4 B5 1.753(9)
B4 B9 1.784(10)
B4 B8 1.784(9)
B5 B9 1.775(8)
B5 B10 1.778(8)
B6 B11 1.744(9)
B6 B7 1.771(9)
B6 B10 1.777(10)
B7 B11 1.764(11)
B7 B8 1.777(10)
B8 B9 1.773(11)
B8 B11 1.781(10)
B9 B10 1.796(9)
B9 B11 1.802(10)
B10 B11 1.784(10)
